data_7134501
loop_
_publ_author_name
'Wang, Lishu'
'Wang, Han'
'Nie, Xukun'
'Li, Jun'
'Tang, Yurong'
'Cai, Yunfei'

_publ_section_title
;
 Stereoselective construction of 5-6-5 aza-tricyclic scaffolds via
 catalytic asymmetric aza-Piancatelli/Diels--Alder reactions
;
_journal_issue 46
_journal_name_full 'Chemical Communications'
_journal_page_first 8395
_journal_page_last 8398
_journal_paper_doi 10.1039/D5CC01888A
_journal_volume 61
_journal_year 2025
_chemical_formula_sum 'C28 H24 Cl N O'
_chemical_formula_weight 425.93
_space_group_IT_number 19
_space_group_name_Hall 'P 2ac 2ab'
_space_group_name_H-M_alt 'P 21 21 21'
_atom_sites_solution_hydrogens geom
_atom_sites_solution_primary direct
_atom_sites_solution_secondary difmap
_audit_creation_method SHELXL-97
_audit_update_record
;
2024-06-22 deposited with the CCDC.	2025-05-05 downloaded from the CCDC.
;
_cell_angle_alpha 90.00
_cell_angle_beta 90.00
_cell_angle_gamma 90.00
_cell_formula_units_Z 4
_cell_length_a 10.2452(4)
_cell_length_b 14.4399(7)
_cell_length_c 14.5364(4)
_cell_measurement_temperature 293(2)
_cell_volume 2150.51(15)
_computing_structure_refinement 'SHELXL-97 (Sheldrick, 2008)'
_computing_structure_solution 'SHELXS-97 (Sheldrick, 2008)'
_diffrn_ambient_temperature 293(2)
_diffrn_measured_fraction_theta_full 0.917
_diffrn_measured_fraction_theta_max 0.917
_diffrn_radiation_monochromator graphite
_diffrn_radiation_source 'fine-focus sealed tube'
_diffrn_radiation_type CuK\a
_diffrn_radiation_wavelength 1.54178
_diffrn_reflns_av_R_equivalents 0.0446
_diffrn_reflns_av_sigmaI/netI 0.0450
_diffrn_reflns_limit_h_max 12
_diffrn_reflns_limit_h_min -10
_diffrn_reflns_limit_k_max 14
_diffrn_reflns_limit_k_min -15
_diffrn_reflns_limit_l_max 17
_diffrn_reflns_limit_l_min -17
_diffrn_reflns_number 8008
_diffrn_reflns_theta_full 66.72
_diffrn_reflns_theta_max 66.72
_diffrn_reflns_theta_min 4.32
_exptl_absorpt_coefficient_mu 1.721
_exptl_crystal_density_diffrn 1.316
_exptl_crystal_density_method 'not measured'
_exptl_crystal_F_000 896
_refine_diff_density_max 0.201
_refine_diff_density_min -0.309
_refine_diff_density_rms 0.055
_refine_ls_abs_structure_details 'Flack H D (1983), Acta Cryst. A39, 876-881'
_refine_ls_abs_structure_Flack -0.02(2)
_refine_ls_extinction_method none
_refine_ls_goodness_of_fit_ref 0.980
_refine_ls_hydrogen_treatment mixed
_refine_ls_matrix_type full
_refine_ls_number_parameters 280
_refine_ls_number_reflns 3120
_refine_ls_number_restraints 0
_refine_ls_restrained_S_all 0.980
_refine_ls_R_factor_all 0.0520
_refine_ls_R_factor_gt 0.0453
_refine_ls_shift/su_max 0.000
_refine_ls_shift/su_mean 0.000
_refine_ls_structure_factor_coef Fsqd
_refine_ls_weighting_details 'calc w=1/[\s^2^(Fo^2^)+(0.1000P)^2^+0.0000P] where P=(Fo^2^+2Fc^2^)/3'
_refine_ls_weighting_scheme calc
_refine_ls_wR_factor_gt 0.1216
_refine_ls_wR_factor_ref 0.1306
_reflns_number_gt 2814
_reflns_number_total 3120
_reflns_threshold_expression >2sigma(I)
_cod_data_source_file d5cc01888a2.cif
_cod_data_source_block c9_auto
_cod_depositor_comments 'Adding full bibliography for 7134501.cif.'
_cod_database_code 7134501

loop_
_symmetry_equiv_pos_as_xyz
'x, y, z'
'-x+1/2, -y, z+1/2'
'-x, y+1/2, -z+1/2'
'x+1/2, -y+1/2, -z'

loop_
_atom_site_label
_atom_site_type_symbol
_atom_site_fract_x
_atom_site_fract_y
_atom_site_fract_z
_atom_site_U_iso_or_equiv
_atom_site_adp_type
_atom_site_occupancy
_atom_site_symmetry_multiplicity
_atom_site_calc_flag
_atom_site_refinement_flags
_atom_site_disorder_assembly
_atom_site_disorder_group
Cl1 Cl -0.00060(8) 0.95832(6) 0.16108(6) 0.0636(3) Uani 1 1 d . . .
O1 O 0.7044(2) 0.56395(19) 0.35995(14) 0.0626(7) Uani 1 1 d . . .
N1 N 0.3517(2) 0.71730(16) 0.22296(14) 0.0374(5) Uani 1 1 d . . .
C1 C 0.2250(2) 0.74639(19) 0.23768(15) 0.0338(5) Uani 1 1 d . . .
C2 C 0.1372(3) 0.6969(2) 0.29381(18) 0.0464(7) Uani 1 1 d . . .
H2 H 0.1655 0.6438 0.3240 0.056 Uiso 1 1 calc R . .
C3 C 0.0108(3) 0.7258(3) 0.3045(2) 0.0584(8) Uani 1 1 d . . .
H3 H -0.0457 0.6908 0.3406 0.070 Uiso 1 1 calc R . .
C4 C -0.0351(3) 0.8055(2) 0.2631(2) 0.0544(8) Uani 1 1 d . . .
H4 H -0.1210 0.8248 0.2704 0.065 Uiso 1 1 calc R . .
C5 C 0.0519(3) 0.8551(2) 0.21068(18) 0.0436(6) Uani 1 1 d . . .
C6 C 0.1794(3) 0.8278(2) 0.19704(16) 0.0374(6) Uani 1 1 d . . .
H6 H 0.2349 0.8635 0.1609 0.045 Uiso 1 1 calc R . .
C7 C 0.4279(3) 0.7528(2) 0.14448(18) 0.0408(6) Uani 1 1 d . . .
H7A H 0.4516 0.8172 0.1533 0.049 Uiso 1 1 calc R . .
H7B H 0.3800 0.7466 0.0873 0.049 Uiso 1 1 calc R . .
C8 C 0.5472(3) 0.6908(2) 0.14567(18) 0.0415(6) Uani 1 1 d . . .
H8 H 0.6040 0.7126 0.1954 0.050 Uiso 1 1 calc R . .
C9 C 0.6323(4) 0.6722(3) 0.0639(2) 0.0578(9) Uani 1 1 d . . .
H9 H 0.6275 0.7082 0.0109 0.069 Uiso 1 1 calc R . .
C10 C 0.7146(4) 0.6020(3) 0.0708(2) 0.0633(10) Uani 1 1 d . . .
H10 H 0.7676 0.5880 0.0208 0.076 Uiso 1 1 calc R . .
C11 C 0.7261(3) 0.5436(3) 0.1568(2) 0.0556(8) Uani 1 1 d . . .
H11A H 0.7941 0.5693 0.1956 0.067 Uiso 1 1 calc R . .
H11B H 0.7527 0.4815 0.1395 0.067 Uiso 1 1 calc R . .
C12 C 0.5984(3) 0.5376(2) 0.21299(17) 0.0411(6) Uani 1 1 d . . .
H12 H 0.5686 0.4731 0.2141 0.049 Uiso 1 1 calc R . .
C13 C 0.4904(3) 0.59787(19) 0.17573(15) 0.0387(6) Uani 1 1 d . . .
H13 H 0.4443 0.5673 0.1250 0.046 Uiso 1 1 calc R . .
C14 C 0.3970(2) 0.62551(18) 0.25193(16) 0.0345(6) Uani 1 1 d . . .
H14 H 0.3235 0.5822 0.2545 0.041 Uiso 1 1 calc R . .
C15 C 0.4801(2) 0.61966(18) 0.34441(15) 0.0339(5) Uani 1 1 d . . .
C16 C 0.6100(3) 0.5730(2) 0.31197(17) 0.0403(6) Uani 1 1 d . . .
C17 C 0.5018(3) 0.71491(18) 0.38639(15) 0.0361(6) Uani 1 1 d . . .
C18 C 0.6191(3) 0.7627(2) 0.3813(2) 0.0491(7) Uani 1 1 d . . .
H18 H 0.6901 0.7358 0.3517 0.059 Uiso 1 1 calc R . .
C19 C 0.6316(5) 0.8499(3) 0.4198(2) 0.0638(9) Uani 1 1 d . . .
H19 H 0.7110 0.8810 0.4161 0.077 Uiso 1 1 calc R . .
C20 C 0.5279(5) 0.8910(2) 0.4633(2) 0.0676(11) Uani 1 1 d . . .
H20 H 0.5364 0.9499 0.4884 0.081 Uiso 1 1 calc R . .
C21 C 0.4117(4) 0.8446(2) 0.46966(19) 0.0589(9) Uani 1 1 d . . .
H21 H 0.3413 0.8720 0.4995 0.071 Uiso 1 1 calc R . .
C22 C 0.3985(3) 0.7577(2) 0.43209(17) 0.0449(7) Uani 1 1 d . . .
H22 H 0.3191 0.7269 0.4373 0.054 Uiso 1 1 calc R . .
C23 C 0.4273(2) 0.5503(2) 0.41581(17) 0.0385(6) Uani 1 1 d . . .
C24 C 0.4721(3) 0.5549(2) 0.50585(18) 0.0482(7) Uani 1 1 d . . .
H24 H 0.5275 0.6028 0.5231 0.058 Uiso 1 1 calc R . .
C25 C 0.4356(4) 0.4893(3) 0.5702(2) 0.0570(8) Uani 1 1 d . . .
H25 H 0.4675 0.4932 0.6300 0.068 Uiso 1 1 calc R . .
C26 C 0.3526(4) 0.4185(3) 0.5467(2) 0.0609(9) Uani 1 1 d . . .
H26 H 0.3270 0.3750 0.5903 0.073 Uiso 1 1 calc R . .
C27 C 0.3078(4) 0.4129(3) 0.4579(3) 0.0666(10) Uani 1 1 d . . .
H27 H 0.2515 0.3652 0.4414 0.080 Uiso 1 1 calc R . .
C28 C 0.3454(3) 0.4772(2) 0.3928(2) 0.0517(7) Uani 1 1 d . . .
H28 H 0.3154 0.4715 0.3327 0.062 Uiso 1 1 calc R . .

loop_
_atom_site_aniso_label
_atom_site_aniso_U_11
_atom_site_aniso_U_22
_atom_site_aniso_U_33
_atom_site_aniso_U_23
_atom_site_aniso_U_13
_atom_site_aniso_U_12
Cl1 0.0508(4) 0.0588(6) 0.0812(5) 0.0223(4) -0.0013(4) 0.0158(4)
O1 0.0422(11) 0.090(2) 0.0559(11) -0.0161(11) -0.0119(10) 0.0220(12)
N1 0.0326(11) 0.0398(14) 0.0397(10) 0.0065(9) 0.0006(8) 0.0021(9)
C1 0.0330(12) 0.0365(15) 0.0320(10) 0.0007(9) -0.0043(9) 0.0007(11)
C2 0.0415(15) 0.0493(19) 0.0483(13) 0.0110(13) 0.0040(12) 0.0023(13)
C3 0.0451(16) 0.067(2) 0.0633(16) 0.0209(15) 0.0144(14) 0.0032(16)
C4 0.0357(15) 0.066(2) 0.0613(16) 0.0120(15) 0.0088(13) 0.0071(14)
C5 0.0405(14) 0.0442(17) 0.0461(12) 0.0008(12) -0.0035(11) 0.0059(12)
C6 0.0348(13) 0.0418(16) 0.0356(11) 0.0044(10) -0.0001(10) -0.0016(11)
C7 0.0391(14) 0.0390(17) 0.0444(12) 0.0060(10) 0.0050(11) 0.0017(12)
C8 0.0377(14) 0.0451(18) 0.0418(12) -0.0008(11) 0.0024(11) 0.0011(12)
C9 0.063(2) 0.065(2) 0.0451(13) 0.0071(14) 0.0142(14) 0.0069(18)
C10 0.063(2) 0.075(3) 0.0517(14) -0.0041(15) 0.0205(15) 0.0135(19)
C11 0.0506(17) 0.065(2) 0.0513(14) -0.0062(14) 0.0083(13) 0.0165(16)
C12 0.0412(13) 0.0381(15) 0.0440(12) -0.0047(11) -0.0003(11) 0.0073(12)
C13 0.0431(14) 0.0381(16) 0.0348(10) -0.0044(9) -0.0037(11) 0.0033(12)
C14 0.0311(12) 0.0349(15) 0.0374(10) 0.0027(10) -0.0024(10) -0.0007(10)
C15 0.0292(11) 0.0377(15) 0.0349(10) -0.0002(9) -0.0003(10) 0.0026(10)
C16 0.0351(13) 0.0419(16) 0.0439(12) -0.0011(11) 0.0018(11) 0.0044(11)
C17 0.0391(13) 0.0371(15) 0.0321(9) 0.0022(9) -0.0041(10) 0.0018(12)
C18 0.0462(16) 0.053(2) 0.0481(13) -0.0024(13) -0.0015(12) -0.0097(14)
C19 0.086(3) 0.052(2) 0.0528(15) -0.0010(15) -0.0095(17) -0.0243(19)
C20 0.122(4) 0.039(2) 0.0421(13) -0.0018(12) -0.0049(19) -0.007(2)
C21 0.092(3) 0.046(2) 0.0383(12) -0.0017(12) 0.0036(16) 0.0172(19)
C22 0.0509(15) 0.0453(18) 0.0386(11) 0.0017(11) 0.0009(12) 0.0054(13)
C23 0.0365(13) 0.0366(16) 0.0424(11) 0.0045(11) 0.0018(11) 0.0052(12)
C24 0.0508(17) 0.0506(19) 0.0432(12) 0.0054(12) -0.0054(12) 0.0036(14)
C25 0.0610(19) 0.062(2) 0.0478(14) 0.0134(14) -0.0031(14) 0.0118(17)
C26 0.065(2) 0.054(2) 0.0633(17) 0.0270(16) 0.0097(16) 0.0052(18)
C27 0.066(2) 0.052(2) 0.082(2) 0.0220(18) -0.0105(19) -0.0108(17)
C28 0.0564(18) 0.044(2) 0.0543(14) 0.0105(13) -0.0105(13) -0.0061(14)

loop_
_atom_type_symbol
_atom_type_description
_atom_type_scat_dispersion_real
_atom_type_scat_dispersion_imag
_atom_type_scat_source
C C 0.0181 0.0091 'International Tables Vol C Tables 4.2.6.8 and 6.1.1.4'
H H 0.0000 0.0000 'International Tables Vol C Tables 4.2.6.8 and 6.1.1.4'
Cl Cl 0.3639 0.7018 'International Tables Vol C Tables 4.2.6.8 and 6.1.1.4'
N N 0.0311 0.0180 'International Tables Vol C Tables 4.2.6.8 and 6.1.1.4'
O O 0.0492 0.0322 'International Tables Vol C Tables 4.2.6.8 and 6.1.1.4'

loop_
_geom_angle_atom_site_label_1
_geom_angle_atom_site_label_2
_geom_angle_atom_site_label_3
_geom_angle
_geom_angle_site_symmetry_1
_geom_angle_site_symmetry_3
_geom_angle_publ_flag
C1 N1 C14 121.9(2) . . ?
C1 N1 C7 120.8(2) . . ?
C14 N1 C7 111.6(2) . . ?
N1 C1 C6 120.3(2) . . ?
N1 C1 C2 122.4(2) . . ?
C6 C1 C2 117.3(2) . . ?
C3 C2 C1 121.0(3) . . ?
C2 C3 C4 121.7(3) . . ?
C5 C4 C3 117.1(3) . . ?
C4 C5 C6 123.0(3) . . ?
C4 C5 Cl1 118.4(2) . . ?
C6 C5 Cl1 118.5(2) . . ?
C5 C6 C1 119.8(3) . . ?
N1 C7 C8 102.3(2) . . ?
C9 C8 C7 124.5(2) . . ?
C9 C8 C13 107.0(2) . . ?
C7 C8 C13 102.4(2) . . ?
C10 C9 C8 116.6(3) . . ?
C9 C10 C11 122.7(3) . . ?
C10 C11 C12 113.7(3) . . ?
C13 C12 C16 101.6(2) . . ?
C13 C12 C11 113.5(2) . . ?
C16 C12 C11 114.3(2) . . ?
C12 C13 C14 110.62(19) . . ?
C12 C13 C8 109.3(2) . . ?
C14 C13 C8 102.6(2) . . ?
N1 C14 C13 103.16(19) . . ?
N1 C14 C15 117.3(2) . . ?
C13 C14 C15 105.37(19) . . ?
C17 C15 C23 111.65(19) . . ?
C17 C15 C16 112.7(2) . . ?
C23 C15 C16 102.8(2) . . ?
C17 C15 C14 111.6(2) . . ?
C23 C15 C14 114.5(2) . . ?
C16 C15 C14 102.89(18) . . ?
O1 C16 C12 124.9(2) . . ?
O1 C16 C15 123.9(2) . . ?
C12 C16 C15 111.2(2) . . ?
C18 C17 C22 117.6(3) . . ?
C18 C17 C15 123.7(2) . . ?
C22 C17 C15 118.7(2) . . ?
C19 C18 C17 120.8(3) . . ?
C20 C19 C18 120.5(4) . . ?
C21 C20 C19 119.6(3) . . ?
C20 C21 C22 120.3(3) . . ?
C21 C22 C17 121.3(3) . . ?
C24 C23 C28 117.5(3) . . ?
C24 C23 C15 119.2(3) . . ?
C28 C23 C15 123.0(2) . . ?
C25 C24 C23 121.1(3) . . ?
C26 C25 C24 120.6(3) . . ?
C27 C26 C25 119.1(3) . . ?
C26 C27 C28 120.8(4) . . ?
C27 C28 C23 121.0(3) . . ?

loop_
_geom_bond_atom_site_label_1
_geom_bond_atom_site_label_2
_geom_bond_distance
_geom_bond_site_symmetry_2
_geom_bond_publ_flag
Cl1 C5 1.741(3) . ?
O1 C16 1.199(3) . ?
N1 C1 1.381(3) . ?
N1 C14 1.466(4) . ?
N1 C7 1.474(3) . ?
C1 C6 1.396(4) . ?
C1 C2 1.409(4) . ?
C2 C3 1.369(5) . ?
C3 C4 1.381(5) . ?
C4 C5 1.374(4) . ?
C5 C6 1.379(4) . ?
C7 C8 1.515(4) . ?
C8 C9 1.499(4) . ?
C8 C13 1.526(4) . ?
C9 C10 1.321(5) . ?
C10 C11 1.513(5) . ?
C11 C12 1.545(4) . ?
C12 C13 1.509(4) . ?
C12 C16 1.532(4) . ?
C13 C14 1.517(4) . ?
C14 C15 1.593(3) . ?
C15 C17 1.521(4) . ?
C15 C23 1.540(4) . ?
C15 C16 1.564(4) . ?
C17 C18 1.387(4) . ?
C17 C22 1.395(4) . ?
C18 C19 1.385(5) . ?
C19 C20 1.372(7) . ?
C20 C21 1.369(6) . ?
C21 C22 1.375(5) . ?
C23 C24 1.388(4) . ?
C23 C28 1.389(4) . ?
C24 C25 1.383(4) . ?
C25 C26 1.372(6) . ?
C26 C27 1.372(6) . ?
C27 C28 1.380(5) . ?
